data_2200999
loop_
_publ_author_name
'Rune Kirk Egdal'
'Alan Hazell  '
'Christine J. McKenzie'

_publ_section_title
;\m-Oxo-bis{chloro[<i>N</i>,<i>N</i>'-dimethyl-<i>N</i>,<i>N</i>'-bis(2-pyridylmethyl)ethane-1,2-diamine]iron(III)}
 diperchlorate 0.751-hydrate
;
_journal_issue 1
_journal_name_full 'Acta Crystallographica Section E'
_journal_page_first m10
_journal_page_last m12
_journal_paper_doi 10.1107/S1600536801020542
_journal_volume 58
_journal_year 2002
_chemical_formula_iupac '[Fe2 Cl2 O (C16 H22 N4)2] (Cl O4)2, 0.751H2 O'
_chemical_formula_moiety 'C32 H44 Cl2 Fe2 N8 O 2+, 2Cl O4 1-, 0.751H2 O'
_chemical_formula_sum 'C32 H45.502 Cl4 Fe2 N8 O9.751'
_chemical_formula_weight 951.83
_chemical_name_systematic ?
_space_group_IT_number 14
_symmetry_cell_setting monoclinic
_symmetry_space_group_name_Hall '-P 2ybc'
_symmetry_space_group_name_H-M 'P 1 21/c 1'
_atom_type_scat_source IntTabIV
_cell_angle_alpha 90.0
_cell_angle_beta 94.938(4)
_cell_angle_gamma 90.0
_cell_formula_units_Z 4
_cell_length_a 13.632(3)
_cell_length_b 17.956(4)
_cell_length_c 16.489(3)
_cell_measurement_reflns_used 8666
_cell_measurement_temperature 120
_cell_measurement_theta_max 30.5
_cell_measurement_theta_min 2.3
_cell_volume 4021.1(15)
_computing_cell_refinement 'SAINT (Siemens, 1995)'
_computing_data_collection 'SMART (Siemens, 1995)'
_computing_data_reduction SAINT
_computing_molecular_graphics
;
ORTEPIII (Burnett & Johnson, 1996) and KRYSTAL
;
_computing_publication_material KRYSTAL
_computing_structure_refinement 'modified ORFLS (Busing et al., 1962) and KRYSTAL'
_computing_structure_solution
;
SIR97 (Altomare et al., 1997) and KRYSTAL (Hazell, 1995)
;
_diffrn_ambient_temperature 120
_diffrn_measured_fraction_theta_full .931
_diffrn_measured_fraction_theta_max .931
_diffrn_measurement_device 'Siemens SMART CCD'
_diffrn_measurement_method '\w rotation scans with narrow frames'
_diffrn_radiation_monochromator graphite
_diffrn_radiation_source 'x-ray tube'
_diffrn_radiation_type MoK\a
_diffrn_radiation_wavelength .71073
_diffrn_reflns_av_R_equivalents .042
_diffrn_reflns_limit_h_max 18
_diffrn_reflns_limit_h_min -19
_diffrn_reflns_limit_k_max 24
_diffrn_reflns_limit_k_min -25
_diffrn_reflns_limit_l_max 23
_diffrn_reflns_limit_l_min -22
_diffrn_reflns_number 45381
_diffrn_reflns_reduction_process 45381
_diffrn_reflns_theta_full 30.5
_diffrn_reflns_theta_max 30.48
_diffrn_reflns_theta_min 2.27
_diffrn_standards_decay_% 0
_diffrn_standards_number 0
_exptl_absorpt_coefficient_mu 1.05
_exptl_absorpt_correction_T_max .899
_exptl_absorpt_correction_T_min .647
_exptl_absorpt_correction_type integration
_exptl_absorpt_process_details '(XPREP; Siemens, 1995)'
_exptl_crystal_colour red
_exptl_crystal_density_diffrn 1.572
_exptl_crystal_density_method 'not measured'
_exptl_crystal_description needle
_exptl_crystal_F_000 1966.04
_exptl_crystal_size_max .50
_exptl_crystal_size_mid .13
_exptl_crystal_size_min .12
_refine_diff_density_max .72(8)
_refine_diff_density_min -.51(8)
_refine_ls_extinction_method none
_refine_ls_goodness_of_fit_ref .88
_refine_ls_hydrogen_treatment constr
_refine_ls_matrix_type full
_refine_ls_number_constraints 1
_refine_ls_number_parameters 521
_refine_ls_number_reflns 8461
_refine_ls_number_restraints 0
_refine_ls_R_factor_gt .032
_refine_ls_shift/su_max .001
_refine_ls_shift/su_mean .00005
_refine_ls_structure_factor_coef F
_refine_ls_weighting_details 'w = 1/{[\s~cs~(F^2^)+B +(1+A)F^2^]^1/2^-|F|}^2^, where A = 0.03, B = 0.10'
_refine_ls_weighting_scheme calc
_refine_ls_wR_factor_ref .034
_reflns_number_gt 8461
_reflns_number_total 12123
_reflns_threshold_expression I>3\s(I)
_cod_data_source_file ya6079.cif
_cod_data_source_block I
_cod_depositor_comments
;
The following automatic conversions were performed:

'_atom_site_thermal_displace_type' tag value 'Uij' was replaced with
'Uani' value 61 time.

Automatic conversion script
Id: cif_fix_values 1646 2011-03-28 12:23:43Z adriana 
;
_cod_original_cell_volume 4021.0(10)
_cod_original_sg_symbol_Hall '-P 2yc'
_cod_original_sg_symbol_H-M 'P 21/c'
_cod_database_code 2200999
_cod_database_fobs_code 2200999

loop_
_symmetry_equiv_pos_as_xyz
+x,+y,+z
-x,1/2+y,1/2-z
-x,-y,-z
+x,1/2-y,1/2+z

loop_
_atom_site_aniso_label
_atom_site_aniso_U_11
_atom_site_aniso_U_22
_atom_site_aniso_U_33
_atom_site_aniso_U_12
_atom_site_aniso_U_13
_atom_site_aniso_U_23
Fe1 .01260(10) .01660(10) .01300(10) -.00050(10) -.00060(10) -.00020(10)
Fe2 .01270(10) .01450(10) .01380(10) -.00020(10) -.00060(10) .00160(10)
Cl1 .0197(2) .0305(2) .0164(2) -.0041(2) .0011(2) .0047(2)
Cl2 .0205(2) .0186(2) .0175(2) .0040(2) .0005(2) -.0018(2)
O1 .0143(5) .0162(6) .0160(6) -.0004(5) -.0002(4) .0005(5)
N1 .0159(8) .0220(8) .0204(8) .0018(6) .0001(6) -.0029(6)
N2 .0149(7) .0232(8) .0162(7) .0038(6) .0012(6) .0014(6)
N3 .0162(8) .0241(8) .0194(7) -.0004(6) -.0003(6) -.0007(6)
N4 .0188(8) .0201(8) .0221(8) -.0019(6) -.0034(6) -.0017(6)
N5 .0161(7) .0175(7) .0199(8) -.0003(6) .0009(6) .0005(6)
N6 .0168(7) .0238(8) .0170(7) -.0033(6) .0001(6) -.0009(6)
N7 .0153(7) .0211(8) .0201(8) -.0006(6) -.0004(6) .0032(6)
N8 .0170(8) .0187(8) .0195(8) .0010(6) -.0018(6) .0040(6)
C1 .0190(10) .0330(10) .0240(10) .0040(10) .0010(10) -.0070(10)
C2 .0260(10) .0390(10) .0330(10) .0090(10) -.0050(10) -.0170(10)
C3 .0240(10) .0240(10) .0500(10) .0050(10) -.0100(10) -.0130(10)
C4 .0170(10) .0220(10) .0440(10) .0020(10) -.0040(10) .0010(10)
C5 .0130(10) .0220(10) .0270(10) .0020(10) -.0020(10) .0000(10)
C6 .0180(10) .0250(10) .0250(10) .0000(10) .0010(10) .0070(10)
C7 .0230(10) .0380(10) .0170(10) .0100(10) .0040(10) .0020(10)
C8 .0180(10) .0310(10) .0180(10) .0070(10) -.0020(10) .0030(10)
C9 .0180(10) .0310(10) .0190(10) .0040(10) -.0050(10) -.0030(10)
C10 .0160(10) .0370(10) .0260(10) .0020(10) .0030(10) .0000(10)
C11 .0170(10) .0300(10) .0320(10) -.0060(10) -.0020(10) .0000(10)
C12 .0200(10) .0240(10) .0260(10) -.0050(10) -.0060(10) .0010(10)
C13 .0270(10) .0270(10) .0460(10) -.0090(10) -.0060(10) -.0040(10)
C14 .0380(10) .0220(10) .052(2) -.0050(10) -.0100(10) -.0100(10)
C15 .0320(10) .0230(10) .0430(10) .0030(10) -.0030(10) -.0080(10)
C16 .0220(10) .0230(10) .0300(10) -.0010(10) -.0020(10) -.0040(10)
C17 .0190(10) .0230(10) .0220(10) .0000(10) .0040(10) .0040(10)
C18 .0220(10) .0300(10) .0280(10) -.0010(10) .0040(10) .0110(10)
C19 .0250(10) .0200(10) .0390(10) -.0030(10) -.0010(10) .0100(10)
C20 .0210(10) .0190(10) .0370(10) -.0010(10) -.0020(10) -.0020(10)
C21 .0150(10) .0180(10) .0240(10) -.0010(10) -.0010(10) -.0010(10)
C22 .0210(10) .0220(10) .0220(10) .0010(10) .0000(10) -.0040(10)
C23 .0250(10) .0360(10) .0170(10) -.0040(10) .0040(10) -.0020(10)
C24 .0180(10) .0270(10) .0240(10) -.0040(10) -.0030(10) -.0030(10)
C25 .0180(10) .0280(10) .0200(10) -.0040(10) -.0050(10) .0010(10)
C26 .0160(10) .0340(10) .0280(10) -.0020(10) .0030(10) .0050(10)
C27 .0180(10) .0240(10) .0240(10) .0050(10) -.0010(10) .0040(10)
C28 .0220(10) .0210(10) .0180(10) .0010(10) -.0030(10) .0000(10)
C29 .0260(10) .0220(10) .0250(10) .0060(10) -.0030(10) .0030(10)
C30 .0330(10) .0190(10) .0260(10) .0000(10) -.0030(10) .0060(10)
C31 .0250(10) .0250(10) .0270(10) -.0040(10) .0010(10) .0060(10)
C32 .0190(10) .0240(10) .0250(10) -.0020(10) -.0010(10) .0050(10)
Cl3 .0260(3) .0258(3) .0297(3) .0036(2) .0003(2) .0038(2)
O2 .0720(10) .0470(10) .0500(10) -.0270(10) .0020(10) -.0080(10)
O3 .0420(10) .0600(10) .0390(10) .0250(10) .0100(10) .0140(10)
O4 .0590(10) .0430(10) .0670(10) -.0010(10) .0390(10) -.0020(10)
O5 .0490(10) .0430(10) .0580(10) .0060(10) -.0290(10) .0000(10)
O6a .0210(10) .0460(10) .0300(10) -.0060(10) .0020(10) .0160(10)
Cl4a .0215(3) .0366(10) .027(4) -.0057(5) -.0018(3) .0128(5)
O7a .033(2) .060(3) .030(2) .017(2) .018(2) .021(2)
O8a .025(2) .068(3) .041(2) -.005(2) -.0070(10) -.019(2)
O9a .047(3) .042(2) .047(2) .012(2) .004(2) -.001(2)
O6b .0210(10) .0460(10) .0300(10) -.0060(10) .0020(10) .0160(10)
Cl4b .0215(3) .0366(10) .027(4) -.0057(5) -.0018(3) .0128(5)
O7b .063(3) .078(3) .057(3) -.035(3) .012(2) -.015(2)
O8b .034(2) .108(5) .108(5) .018(3) .006(3) .091(4)
O9b .044(3) .059(3) .026(2) .024(2) .017(2) .003(2)
O10 .0390(10) .0360(10) .0310(10) .0000(10) .0050(10) .0060(10)

loop_
_atom_site_label
_atom_site_fract_x
_atom_site_fract_y
_atom_site_fract_z
_atom_site_U_iso_or_equiv
_atom_site_thermal_displace_type
_atom_site_occupancy
_atom_site_type_symbol
Fe1 .61790(2) .231170(10) .47934(2) .01420(10) Uani 1 Fe
Fe2 .88440(2) .225880(10) .50562(2) .01370(10) Uani 1 Fe
Cl1 .57692(4) .18339(3) .60298(3) .0222(2) Uani 1 Cl
Cl2 .91849(3) .16269(3) .38755(3) .0189(2) Uani 1 Cl
O1 .75130(10) .23165(7) .49289(7) .0156(6) Uani 1 O
N1 .59720(10) .34514(9) .51623(10) .0195(8) Uani 1 N
N2 .61430(10) .29613(9) .36461(9) .0181(8) Uani 1 N
N3 .45530(10) .22114(9) .43131(10) .0200(8) Uani 1 N
N4 .60200(10) .12359(9) .42168(10) .0206(8) Uani 1 N
N5 .91570(10) .33305(9) .45299(10) .0179(8) Uani 1 N
N6 .89670(10) .30488(9) .61008(9) .0193(8) Uani 1 N
N7 1.04540(10) .21039(9) .55344(10) .0189(8) Uani 1 N
N8 .88970(10) .12447(9) .57680(9) .0186(8) Uani 1 N
C1 .56870(10) .36770(10) .58880(10) .0250(10) Uani 1 C
C2 .5748(2) .44110(10) .61330(10) .0330(10) Uani 1 C
C3 .6104(2) .49330(10) .5620(2) .0330(10) Uani 1 C
C4 .63670(10) .47150(10) .48660(10) .0280(10) Uani 1 C
C5 .62960(10) .39670(10) .46520(10) .0210(10) Uani 1 C
C6 .66230(10) .36790(10) .38690(10) .0230(10) Uani 1 C
C7 .6699(2) .25860(10) .30340(10) .0260(10) Uani 1 C
C8 .51030(10) .30980(10) .33170(10) .0220(10) Uani 1 C
C9 .44880(10) .24160(10) .34360(10) .0230(10) Uani 1 C
C10 .38530(10) .26700(10) .47360(10) .0270(10) Uani 1 C
C11 .42920(10) .14190(10) .43870(10) .0270(10) Uani 1 C
C12 .51140(10) .09320(10) .41410(10) .0240(10) Uani 1 C
C13 .4961(2) .02120(10) .3856(2) .0340(10) Uani 1 C
C14 .5749(2) -.02040(10) .3638(2) .0380(10) Uani 1 C
C15 .6678(2) .01120(10) .37080(10) .0330(10) Uani 1 C
C16 .6791(2) .08310(10) .40050(10) .0250(10) Uani 1 C
C17 .94390(10) .34390(10) .37770(10) .0210(10) Uani 1 C
C18 .9427(2) .41310(10) .34150(10) .0260(10) Uani 1 C
C19 .9122(2) .47400(10) .38460(10) .0280(10) Uani 1 C
C20 .88680(10) .46410(10) .46300(10) .0250(10) Uani 1 C
C21 .88880(10) .39270(10) .49580(10) .0190(10) Uani 1 C
C22 .85560(10) .37640(10) .57860(10) .0220(10) Uani 1 C
C23 .8390(2) .27940(10) .67680(10) .0260(10) Uani 1 C
C24 1.00260(10) .31470(10) .63950(10) .0230(10) Uani 1 C
C25 1.05620(10) .24120(10) .63760(10) .0220(10) Uani 1 C
C26 1.11930(10) .24500(10) .50410(10) .0260(10) Uani 1 C
C27 1.06340(10) .12920(10) .55670(10) .0220(10) Uani 1 C
C28 .97710(10) .08880(10) .58690(10) .0200(10) Uani 1 C
C29 .9859(2) .01840(10) .62140(10) .0250(10) Uani 1 C
C30 .9033(2) -.01590(10) .64680(10) .0260(10) Uani 1 C
C31 .8136(2) .02120(10) .63850(10) .0260(10) Uani 1 C
C32 .80950(10) .09080(10) .60270(10) .0230(10) Uani 1 C
Cl3 .70397(4) .61278(3) .31004(3) .0273(3) Uani 1 Cl
O2 .6623(2) .54050(10) .29160(10) .0560(10) Uani 1 O
O3 .62590(10) .66470(10) .31940(10) .0470(10) Uani 1 O
O4 .76020(10) .63590(10) .24520(10) .0540(10) Uani 1 O
O5 .76500(10) .60920(10) .38500(10) .0520(10) Uani 1 O
Cl4a .7985(2) .89150(10) .18860(10) .0270(10) Uani .5 Cl
O6a .6968(2) .8895(3) .20560(10) .0320(10) Uani .5 O
O7a .8075(2) .9313(2) .1139(2) .040(3) Uani .5 O
O8a .8556(2) .9286(2) .2541(2) .045(2) Uani .5 O
O9a .8343(3) .81670(10) .1809(2) .045(2) Uani .5 O
Cl4b .8017(2) .90860(10) .18220(10) .0270(10) Uani .5 Cl
O6b .7000(2) .8971(2) .1960(2) .0320(10) Uani .5 O
O7b .8346(3) .9787(2) .2170(2) .066(3) Uani .5 O
O8b .8603(3) .8492(2) .2197(3) .084(4) Uani .5 O
O9b .8118(3) .9092(2) .09600(10) .042(3) Uani .5 O
O10 .6891(2) .81850(10) .35390(10) .0350(10) Uani .751(5) O
HO10a .6989 .8371 .3040 .050 Uiso .751(5) H
HO10b .6682 .7714 .3407 .050 Uiso .751(5) H
H1 .5436 .3319 .6240 .030 Uiso 1 H
H2 .5548 .4555 .6648 .040 Uiso 1 H
H3 .6168 .5439 .5784 .040 Uiso 1 H
H4 .6593 .5071 .4499 .034 Uiso 1 H
H6a .6457 .4031 .3450 .028 Uiso 1 H
H6b .7317 .3609 .3927 .028 Uiso 1 H
H7a .6390 .2124 .2890 .031 Uiso 1 H
H7b .7356 .2499 .3255 .031 Uiso 1 H
H7c .6705 .2891 .2564 .031 Uiso 1 H
H8a .5087 .3209 .2753 .027 Uiso 1 H
H8b .4845 .3507 .3596 .027 Uiso 1 H
H9a .3821 .2517 .3253 .028 Uiso 1 H
H9b .4722 .2015 .3131 .028 Uiso 1 H
H10a .3895 .2540 .5297 .032 Uiso 1 H
H10b .3203 .2584 .4501 .032 Uiso 1 H
H10c .4013 .3182 .4684 .032 Uiso 1 H
H11a .3712 .1318 .4043 .032 Uiso 1 H
H11b .4176 .1315 .4936 .032 Uiso 1 H
H13 .4317 .0006 .3811 .041 Uiso 1 H
H14 .5655 -.0699 .3443 .046 Uiso 1 H
H15 .7231 -.0160 .3555 .040 Uiso 1 H
H16 .7430 .1045 .4061 .030 Uiso 1 H
H17 .9654 .3023 .3484 .025 Uiso 1 H
H18 .9624 .4190 .2880 .032 Uiso 1 H
H19 .9088 .5220 .3603 .034 Uiso 1 H
H20 .8682 .5055 .4942 .031 Uiso 1 H
H22a .8773 .4152 .6150 .026 Uiso 1 H
H22b .7858 .3738 .5748 .026 Uiso 1 H
H23a .8655 .2334 .6970 .031 Uiso 1 H
H23b .7721 .2728 .6568 .031 Uiso 1 H
H23c .8430 .3154 .7192 .031 Uiso 1 H
H24a 1.0071 .3331 .6937 .028 Uiso 1 H
H24b 1.0320 .3493 .6053 .028 Uiso 1 H
H25a 1.1241 .2486 .6540 .027 Uiso 1 H
H25b 1.0291 .2072 .6738 .027 Uiso 1 H
H26a 1.1124 .2254 .4504 .031 Uiso 1 H
H26b 1.1836 .2346 .5283 .031 Uiso 1 H
H26c 1.1094 .2974 .5021 .031 Uiso 1 H
H27a 1.1203 .1195 .5924 .027 Uiso 1 H
H27b 1.0736 .1118 .5037 .027 Uiso 1 H
H29 1.0480 -.0059 .6274 .030 Uiso 1 H
H30 .9077 -.0644 .6699 .032 Uiso 1 H
H31 .7563 -.0009 .6570 .031 Uiso 1 H
H32 .7480 .1159 .5960 .028 Uiso 1 H

loop_
_geom_angle_atom_site_label_1
_geom_angle_atom_site_label_2
_geom_angle_atom_site_label_3
_geom_angle
_geom_angle_publ_flag
O1 Fe1 N1 96.59(6) yes
O1 Fe1 N2 92.93(6) yes
O1 Fe1 N3 166.23(6) yes
O1 Fe1 N4 96.91(6) yes
O1 Fe1 Cl1 102.00(4) yes
N1 Fe1 N2 75.42(6) yes
N1 Fe1 N3 91.48(6) yes
N1 Fe1 N4 164.24(6) yes
N1 Fe1 Cl1 93.19(5) yes
N2 Fe1 N3 78.29(6) yes
N2 Fe1 N4 95.80(6) yes
N2 Fe1 Cl1 162.25(4) yes
N3 Fe1 N4 73.75(6) yes
N3 Fe1 Cl1 88.62(4) yes
N4 Fe1 Cl1 91.92(5) yes
O1 Fe2 N5 97.62(6) yes
O1 Fe2 N6 93.51(6) yes
O1 Fe2 N7 165.92(6) yes
O1 Fe2 N8 95.58(6) yes
O1 Fe2 Cl2 101.56(4) yes
N5 Fe2 N6 74.92(6) yes
N5 Fe2 N7 91.71(6) yes
N5 Fe2 N8 164.83(6) yes
N5 Fe2 Cl2 92.15(5) yes
N6 Fe2 N7 78.71(6) yes
N6 Fe2 N8 96.87(6) yes
N6 Fe2 Cl2 161.39(4) yes
N7 Fe2 N8 73.99(6) yes
N7 Fe2 Cl2 88.54(4) yes
N8 Fe2 Cl2 92.50(5) yes
Fe1 O1 Fe2 176.43(8) yes
Fe1 N1 C1 126.00(10) no
Fe1 N1 C5 114.60(10) no
Fe1 N2 C6 105.60(10) no
Fe1 N2 C7 111.60(10) no
Fe1 N2 C8 110.30(10) no
Fe1 N3 C9 106.90(10) no
Fe1 N3 C10 115.80(10) no
Fe1 N3 C11 106.30(10) no
Fe1 N4 C12 117.40(10) no
Fe1 N4 C16 123.20(10) no
Fe2 N5 C17 125.40(10) no
Fe2 N5 C21 115.00(10) no
Fe2 N6 C22 106.30(10) no
Fe2 N6 C23 111.60(10) no
Fe2 N6 C24 109.40(10) no
Fe2 N7 C25 107.00(10) no
Fe2 N7 C26 115.90(10) no
Fe2 N7 C27 106.50(10) no
Fe2 N8 C28 116.90(10) no
Fe2 N8 C32 123.90(10) no
C1 N1 C5 118.7(2) no
C6 N2 C7 109.0(2) no
C6 N2 C8 109.50(10) no
C7 N2 C8 110.70(10) no
C9 N3 C11 108.9(2) no
C10 N3 C11 109.2(2) no
C9 N3 C10 109.50(10) no
C12 N4 C16 119.1(2) no
C17 N5 C21 118.6(2) no
C22 N6 C23 108.7(2) no
C22 N6 C24 109.80(10) no
C23 N6 C24 110.90(10) no
C26 N7 C27 108.3(2) no
C25 N7 C27 109.20(10) no
C25 N7 C26 109.70(10) no
C28 N8 C32 118.6(2) no
N1 C1 C2 122.0(2) no
C1 C2 C3 119.1(2) no
C2 C3 C4 119.5(2) no
C3 C4 C5 119.0(2) no
N1 C5 C4 121.6(2) no
N1 C5 C6 116.0(2) no
C4 C5 C6 122.3(2) no
N2 C6 C5 111.0(2) no
N2 C8 C9 109.9(2) no
N3 C9 C8 109.9(2) no
N3 C11 C12 110.3(2) no
N4 C12 C13 121.4(2) no
N4 C12 C11 116.0(2) no
C11 C12 C13 122.6(2) no
C12 C13 C14 119.6(2) no
C13 C14 C15 118.9(2) no
C14 C15 C16 119.0(2) no
N4 C16 C15 122.0(2) no
N5 C17 C18 122.5(2) no
C17 C18 C19 118.8(2) no
C18 C19 C20 119.4(2) no
C19 C20 C21 119.0(2) no
N5 C21 C20 121.7(2) no
N5 C21 C22 115.9(2) no
C20 C21 C22 122.3(2) no
N6 C22 C21 110.7(2) no
N6 C24 C25 110.3(2) no
N7 C25 C24 109.5(2) no
N7 C27 C28 110.8(2) no
N8 C28 C29 121.8(2) no
N8 C28 C27 116.0(2) no
C27 C28 C29 122.2(2) no
C28 C29 C30 119.2(2) no
C29 C30 C31 119.4(2) no
C30 C31 C32 118.6(2) no
N8 C32 C31 122.4(2) no
O2 Cl3 O3 109.00(10) no
O2 Cl3 O4 109.30(10) no
O2 Cl3 O5 109.40(10) no
O3 Cl3 O4 110.00(10) no
O3 Cl3 O5 108.60(10) no
O4 Cl3 O5 110.50(10) no
O6a Cl4a O7a 109.47 no
O6a Cl4a O8a 109.47 no
O6a Cl4a O9a 109.47 no
O7a Cl4a O8a 109.47 no
O7a Cl4a O9a 109.47 no
O8a Cl4a O9a 109.47 no
O6b Cl4b O7b 109.47 no
O6b Cl4b O8b 109.47 no
O6b Cl4b O9b 109.47 no
O7b Cl4b O8b 109.47 no
O7b Cl4b O9b 109.47 no
O8b Cl4b O9b 109.47 no
N1 C1 H1 119.0 no
C2 C1 H1 119.0 no
C3 C2 H2 120.4 no
C1 C2 H2 120.4 no
C2 C3 H3 120.3 no
C4 C3 H3 120.3 no
C3 C4 H4 120.5 no
C5 C4 H4 120.5 no
H6a C6 H6b 109.5 no
N2 C6 H6a 109.1 no
C5 C6 H6a 109.1 no
N2 C6 H6b 109.1 no
C5 C6 H6b 109.1 no
H7a C7 H7b 109.6 no
H7a C7 H7c 109.6 no
N2 C7 H7a 109.0 no
H7b C7 H7c 109.5 no
N2 C7 H7b 109.6 no
N2 C7 H7c 109.6 no
H8a C8 H8b 109.5 no
N2 C8 H8a 109.4 no
C9 C8 H8a 109.4 no
N2 C8 H8b 109.4 no
C9 C8 H8b 109.4 no
H9a C9 H9b 109.5 no
N3 C9 H9a 109.4 no
C8 C9 H9a 109.4 no
N3 C9 H9b 109.4 no
C8 C9 H9b 109.4 no
H10a C10 H10b 109.5 no
H10a C10 H10c 109.5 no
N3 C10 H10a 109.5 no
H10b C10 H10c 109.5 no
N3 C10 H10b 109.5 no
N3 C10 H10c 109.5 no
H11a C11 H11b 109.5 no
N3 C11 H11a 109.3 no
C12 C11 H11a 109.3 no
N3 C11 H11b 109.3 no
C12 C11 H11b 109.3 no
C14 C13 H13 120.2 no
C12 C13 H13 120.2 no
C13 C14 H14 120.5 no
C15 C14 H14 120.5 no
C16 C15 H15 120.5 no
C14 C15 H15 120.5 no
N4 C16 H16 119.0 no
C15 C16 H16 119.0 no
N5 C17 H17 118.8 no
C18 C17 H17 118.8 no
C17 C18 H18 120.6 no
C19 C18 H18 120.6 no
C20 C19 H19 120.3 no
C18 C19 H19 120.3 no
C19 C20 H20 120.5 no
C21 C20 H20 120.5 no
H22a C22 H22b 109.5 no
N6 C22 H22a 109.2 no
C21 C22 H22a 109.2 no
N6 C22 H22b 109.2 no
C21 C22 H22b 109.2 no
H23a C23 H23b 109.7 no
H23a C23 H23c 109.7 no
N6 C23 H23a 108.7 no
H23b C23 H23c 109.5 no
N6 C23 H23b 109.7 no
N6 C23 H23c 109.7 no
H24a C24 H24b 109.5 no
N6 C24 H24a 109.3 no
C25 C24 H24a 109.3 no
N6 C24 H24b 109.3 no
C25 C24 H24b 109.3 no
H25a C25 H25b 109.5 no
N7 C25 H25a 109.5 no
C24 C25 H25a 109.5 no
N7 C25 H25b 109.5 no
C24 C25 H25b 109.5 no
H26a C26 H26b 109.4 no
H26a C26 H26c 109.4 no
N7 C26 H26a 109.7 no
H26b C26 H26c 109.5 no
N7 C26 H26b 109.4 no
N7 C26 H26c 109.4 no
H27a C27 H27b 109.5 no
N7 C27 H27a 109.1 no
C28 C27 H27a 109.1 no
N7 C27 H27b 109.1 no
C28 C27 H27b 109.1 no
C30 C29 H29 120.4 no
C28 C29 H29 120.4 no
C29 C30 H30 120.3 no
C31 C30 H30 120.3 no
C32 C31 H31 120.7 no
C30 C31 H31 120.7 no
N8 C32 H32 118.8 no
C31 C32 H32 118.8 no
HO10a O10 HO10b 101.0 no

loop_
_geom_bond_atom_site_label_1
_geom_bond_atom_site_label_2
_geom_bond_distance
_geom_bond_publ_flag
Fe1 Fe2 3.6230(10) yes
Fe1 Cl1 2.3240(10) yes
Fe1 O1 1.8140(10) yes
Fe1 N1 2.161(2) yes
Fe1 N2 2.219(2) yes
Fe1 N3 2.296(2) yes
Fe1 N4 2.156(2) yes
Fe2 Cl2 2.3340(10) yes
Fe2 O1 1.8110(10) yes
Fe2 N5 2.169(2) yes
Fe2 N6 2.227(2) yes
Fe2 N7 2.284(2) yes
Fe2 N8 2.164(2) yes
N1 C1 1.351(2) no
N1 C5 1.350(2) no
N2 C6 1.477(3) no
N2 C7 1.477(2) no
N2 C8 1.493(2) no
N3 C9 1.488(2) no
N3 C10 1.480(2) no
N3 C11 1.475(3) no
N4 C12 1.346(2) no
N4 C16 1.349(3) no
N5 C17 1.345(2) no
N5 C21 1.351(2) no
N6 C22 1.477(2) no
N6 C23 1.479(2) no
N6 C24 1.493(2) no
N7 C27 1.479(2) no
N7 C25 1.490(2) no
N7 C26 1.485(2) no
N8 C28 1.350(2) no
N8 C32 1.349(2) no
C1 C2 1.380(3) no
C2 C3 1.378(4) no
C3 C4 1.379(3) no
C4 C5 1.391(3) no
C5 C6 1.495(3) no
C8 C9 1.507(3) no
C11 C12 1.505(3) no
C12 C13 1.385(3) no
C13 C14 1.382(3) no
C14 C15 1.384(3) no
C15 C16 1.383(3) no
C17 C18 1.378(3) no
C18 C19 1.386(3) no
C19 C20 1.379(3) no
C20 C21 1.391(3) no
C21 C22 1.504(3) no
C24 C25 1.510(3) no
C27 C28 1.502(3) no
C28 C29 1.387(3) no
C29 C30 1.381(3) no
C30 C31 1.388(3) no
C31 C32 1.382(3) no
Cl3 O2 1.438(2) no
Cl3 O3 1.433(2) no
Cl3 O4 1.430(2) no
Cl3 O5 1.432(2) no
Cl4a O6a 1.4390(10) no
Cl4a O7a 1.439 no
Cl4a O8a 1.439 no
Cl4a O9a 1.439 no
Cl4b O6b 1.439 no
Cl4b O7b 1.439 no
Cl4b O8b 1.439 no
Cl4b O9b 1.439 no
C1 H1 .950 no
C2 H2 .950 no
C3 H3 .950 no
C4 H4 .950 no
C6 H6a .950 no
C6 H6b .950 no
C7 H7a .950 no
C7 H7b .950 no
C7 H7c .950 no
C8 H8a .950 no
C8 H8b .950 no
C9 H9a .950 no
C9 H9b .950 no
C10 H10a .950 no
C10 H10b .950 no
C10 H10c .950 no
C11 H11a .950 no
C11 H11b .950 no
C13 H13 .950 no
C14 H14 .950 no
C15 H15 .950 no
C16 H16 .950 no
C17 H17 .950 no
C18 H18 .950 no
C19 H19 .950 no
C20 H20 .950 no
C22 H22a .950 no
C22 H22b .950 no
C23 H23a .950 no
C23 H23b .950 no
C23 H23c .950 no
C24 H24a .950 no
C24 H24b .950 no
C25 H25a .950 no
C25 H25b .950 no
C26 H26a .950 no
C26 H26b .950 no
C26 H26c .950 no
C27 H27a .950 no
C27 H27b .950 no
C29 H29 .950 no
C30 H30 .950 no
C31 H31 .950 no
C32 H32 .950 no
O10 HO10a .909 no
O10 HO10b .914 no

loop_
_geom_torsion_atom_site_label_1
_geom_torsion_atom_site_label_2
_geom_torsion_atom_site_label_3
_geom_torsion_atom_site_label_4
_geom_torsion
Cl1 Fe1 Fe2 Cl2 128.21(2)
